data_7153344
loop_
_publ_author_name
'Kissane, Marie'
'Lawrence, Simon E.'
'Maguire, Anita R.'

_publ_section_title
;
 1,3-Dipolar cycloadditions of 2-thio-3-chloroacrylamides with
 diazoalkanes.
;
_journal_issue 12
_journal_name_full 'Organic &amp; biomolecular chemistry'
_journal_page_first 2735
_journal_page_last 2748
_journal_paper_doi 10.1039/c002479a
_journal_volume 8
_journal_year 2010
_chemical_formula_moiety 'C11 H11 N3 O'
_chemical_formula_sum 'C11 H11 N3 O'
_chemical_formula_weight 201.23
_chemical_name_systematic
;
?
;
_space_group_IT_number 14
_symmetry_cell_setting monoclinic
_symmetry_space_group_name_Hall '-P 2ybc'
_symmetry_space_group_name_H-M 'P 1 21/c 1'
_atom_sites_solution_hydrogens geom
_atom_sites_solution_primary direct
_atom_sites_solution_secondary difmap
_audit_creation_method SHELXL-97
_cell_angle_alpha 90.00
_cell_angle_beta 108.19(3)
_cell_angle_gamma 90.00
_cell_formula_units_Z 4
_cell_length_a 15.936(5)
_cell_length_b 6.1614(10)
_cell_length_c 10.962(3)
_cell_measurement_reflns_used 25
_cell_measurement_temperature 292(2)
_cell_measurement_theta_max 16.65
_cell_measurement_theta_min 6.33
_cell_volume 1022.5(5)
_computing_cell_refinement 'Nonius MACH3'
_computing_data_collection 'Nonius MACH3'
_computing_data_reduction 'PLATON (Spek, 2009)'
_computing_molecular_graphics 'PLATON (Spek, 2009)'
_computing_publication_material 'SHELXL-97; PLATON'
_computing_structure_refinement 'SHELXL-97 (Sheldrick, 2008)'
_computing_structure_solution 'SHELXS-97 (Sheldrick, 2008)'
_diffrn_ambient_temperature 292(2)
_diffrn_measured_fraction_theta_full 0.999
_diffrn_measured_fraction_theta_max 0.999
_diffrn_measurement_device_type 'Nonius MACH3'
_diffrn_measurement_method '/w-2/q scan'
_diffrn_radiation_monochromator graphite
_diffrn_radiation_source 'fine-focus sealed tube'
_diffrn_radiation_type MoK\a
_diffrn_radiation_wavelength 0.71073
_diffrn_reflns_av_R_equivalents 0.0548
_diffrn_reflns_av_sigmaI/netI 0.0720
_diffrn_reflns_limit_h_max 18
_diffrn_reflns_limit_h_min -18
_diffrn_reflns_limit_k_max 7
_diffrn_reflns_limit_k_min -7
_diffrn_reflns_limit_l_max 13
_diffrn_reflns_limit_l_min -13
_diffrn_reflns_number 3714
_diffrn_reflns_theta_full 24.92
_diffrn_reflns_theta_max 24.92
_diffrn_reflns_theta_min 2.69
_diffrn_standards_decay_% 0
_diffrn_standards_interval_time 60
_diffrn_standards_number 3
_exptl_absorpt_coefficient_mu 0.088
_exptl_absorpt_correction_type none
_exptl_crystal_colour colourless
_exptl_crystal_density_diffrn 1.307
_exptl_crystal_density_method 'not measured'
_exptl_crystal_description block
_exptl_crystal_F_000 424
_exptl_crystal_size_max 0.38
_exptl_crystal_size_mid 0.25
_exptl_crystal_size_min 0.20
_refine_diff_density_max 0.189
_refine_diff_density_min -0.138
_refine_diff_density_rms 0.041
_refine_ls_extinction_coef 0.040(4)
_refine_ls_extinction_expression Fc^*^=kFc[1+0.001xFc^2^\l^3^/sin(2\q)]^-1/4^
_refine_ls_extinction_method SHELXL
_refine_ls_goodness_of_fit_ref 0.964
_refine_ls_hydrogen_treatment constr
_refine_ls_matrix_type full
_refine_ls_number_parameters 138
_refine_ls_number_reflns 1788
_refine_ls_number_restraints 0
_refine_ls_restrained_S_all 0.964
_refine_ls_R_factor_all 0.1170
_refine_ls_R_factor_gt 0.0448
_refine_ls_shift/su_max 0.001
_refine_ls_shift/su_mean 0.000
_refine_ls_structure_factor_coef Fsqd
_refine_ls_weighting_details 'calc w=1/[\s^2^(Fo^2^)+(0.0686P)^2^+0.0000P] where P=(Fo^2^+2Fc^2^)/3'
_refine_ls_weighting_scheme calc
_refine_ls_wR_factor_gt 0.1038
_refine_ls_wR_factor_ref 0.1287
_reflns_number_gt 979
_reflns_number_total 1788
_reflns_threshold_expression >2sigma(I)
_cod_data_source_file c002479a.txt
_cod_data_source_block compound_30
_cod_original_sg_symbol_H-M 'P 21/c'
_cod_database_code 7153344

loop_
_symmetry_equiv_pos_as_xyz
'x, y, z'
'-x, y+1/2, -z+1/2'
'-x, -y, -z'
'x, -y-1/2, z-1/2'

loop_
_atom_site_label
_atom_site_type_symbol
_atom_site_fract_x
_atom_site_fract_y
_atom_site_fract_z
_atom_site_U_iso_or_equiv
_atom_site_adp_type
_atom_site_occupancy
_atom_site_symmetry_multiplicity
_atom_site_calc_flag
_atom_site_refinement_flags
N1 N 0.10894(14) -0.3639(3) 0.27975(19) 0.0515(6) Uani 1 1 d .
H1 H 0.1138 -0.4406 0.2168 0.062 Uiso 1 1 calc R
N2 N 0.15819(14) -0.1882(3) 0.32517(19) 0.0465(6) Uani 1 1 d .
C3 C 0.13011(15) -0.1206(4) 0.4212(2) 0.0420(6) Uani 1 1 d .
C4 C 0.06283(17) -0.2535(4) 0.4359(2) 0.0510(7) Uani 1 1 d .
H4 H 0.0327 -0.2398 0.4957 0.061 Uiso 1 1 calc R
C5 C 0.05134(17) -0.4075(4) 0.3430(2) 0.0533(7) Uani 1 1 d .
H5 H 0.0111 -0.5214 0.3265 0.064 Uiso 1 1 calc R
C6 C 0.17068(16) 0.0708(4) 0.4991(2) 0.0433(6) Uani 1 1 d .
O6 O 0.15335(12) 0.1190(3) 0.59721(16) 0.0595(6) Uani 1 1 d .
N7 N 0.22636(13) 0.1836(3) 0.45280(19) 0.0500(6) Uani 1 1 d .
H7 H 0.2312 0.1375 0.3812 0.060 Uiso 1 1 calc R
C8 C 0.27817(16) 0.3678(4) 0.5056(2) 0.0438(6) Uani 1 1 d .
C9 C 0.34128(18) 0.4332(4) 0.4506(2) 0.0542(7) Uani 1 1 d .
H9 H 0.3485 0.3563 0.3816 0.065 Uiso 1 1 calc R
C10 C 0.39372(18) 0.6125(5) 0.4979(3) 0.0561(7) Uani 1 1 d .
H10 H 0.4356 0.6542 0.4595 0.067 Uiso 1 1 calc R
C11 C 0.38552(17) 0.7309(4) 0.6002(2) 0.0519(7) Uani 1 1 d .
C12 C 0.32132(17) 0.6651(4) 0.6530(2) 0.0538(7) Uani 1 1 d .
H12 H 0.3138 0.7435 0.7214 0.065 Uiso 1 1 calc R
C13 C 0.26814(17) 0.4873(4) 0.6078(2) 0.0493(7) Uani 1 1 d .
H13 H 0.2256 0.4474 0.6455 0.059 Uiso 1 1 calc R
C14 C 0.44364(19) 0.9248(5) 0.6516(3) 0.0742(9) Uani 1 1 d .
H14A H 0.4705 0.9723 0.5890 0.111 Uiso 1 1 calc R
H14B H 0.4889 0.8852 0.7293 0.111 Uiso 1 1 calc R
H14C H 0.4086 1.0402 0.6691 0.111 Uiso 1 1 calc R

loop_
_atom_site_aniso_label
_atom_site_aniso_U_11
_atom_site_aniso_U_22
_atom_site_aniso_U_33
_atom_site_aniso_U_23
_atom_site_aniso_U_13
_atom_site_aniso_U_12
N1 0.0669(15) 0.0432(13) 0.0469(12) -0.0048(11) 0.0214(11) 0.0019(12)
N2 0.0554(13) 0.0414(13) 0.0474(12) 0.0028(10) 0.0228(11) 0.0034(10)
C3 0.0471(14) 0.0433(14) 0.0382(12) 0.0062(12) 0.0171(11) 0.0066(13)
C4 0.0537(16) 0.0570(17) 0.0460(14) -0.0028(13) 0.0208(12) -0.0054(14)
C5 0.0551(17) 0.0534(17) 0.0507(15) 0.0024(14) 0.0157(13) -0.0100(14)
C6 0.0477(15) 0.0408(15) 0.0436(13) 0.0050(12) 0.0173(12) 0.0019(12)
O6 0.0858(14) 0.0514(11) 0.0554(11) -0.0055(9) 0.0426(10) -0.0122(10)
N7 0.0615(14) 0.0469(13) 0.0497(12) -0.0050(10) 0.0288(11) -0.0084(11)
C8 0.0474(15) 0.0407(14) 0.0453(14) 0.0071(12) 0.0173(12) 0.0002(13)
C9 0.0615(17) 0.0530(17) 0.0559(16) -0.0001(14) 0.0294(14) 0.0005(15)
C10 0.0540(16) 0.0548(17) 0.0641(17) 0.0074(15) 0.0253(14) -0.0067(15)
C11 0.0486(16) 0.0458(16) 0.0556(15) 0.0047(13) 0.0078(13) 0.0007(13)
C12 0.0594(17) 0.0509(17) 0.0508(15) -0.0047(13) 0.0170(14) 0.0001(14)
C13 0.0556(16) 0.0506(16) 0.0471(14) 0.0022(13) 0.0240(13) -0.0006(14)
C14 0.076(2) 0.060(2) 0.080(2) 0.0025(17) 0.0135(17) -0.0133(17)

loop_
_atom_type_symbol
_atom_type_description
_atom_type_scat_dispersion_real
_atom_type_scat_dispersion_imag
_atom_type_scat_source
C C 0.0033 0.0016 'International Tables Vol C Tables 4.2.6.8 and 6.1.1.4'
H H 0.0000 0.0000 'International Tables Vol C Tables 4.2.6.8 and 6.1.1.4'
N N 0.0061 0.0033 'International Tables Vol C Tables 4.2.6.8 and 6.1.1.4'
O O 0.0106 0.0060 'International Tables Vol C Tables 4.2.6.8 and 6.1.1.4'

loop_
_geom_angle_atom_site_label_1
_geom_angle_atom_site_label_2
_geom_angle_atom_site_label_3
_geom_angle
C5 N1 N2 112.8(2)
C5 N1 H1 123.6
N2 N1 H1 123.6
C3 N2 N1 104.1(2)
N2 C3 C4 111.5(2)
N2 C3 C6 120.7(2)
C4 C3 C6 127.8(2)
C5 C4 C3 104.5(2)
C5 C4 H4 127.7
C3 C4 H4 127.7
N1 C5 C4 107.1(2)
N1 C5 H5 126.5
C4 C5 H5 126.5
O6 C6 N7 124.1(2)
O6 C6 C3 121.4(2)
N7 C6 C3 114.5(2)
C6 N7 C8 129.0(2)
C6 N7 H7 115.5
C8 N7 H7 115.5
C9 C8 C13 118.6(2)
C9 C8 N7 117.7(2)
C13 C8 N7 123.7(2)
C8 C9 C10 120.3(2)
C8 C9 H9 119.8
C10 C9 H9 119.8
C11 C10 C9 121.8(2)
C11 C10 H10 119.1
C9 C10 H10 119.1
C10 C11 C12 117.1(2)
C10 C11 C14 121.3(2)
C12 C11 C14 121.5(3)
C13 C12 C11 122.2(2)
C13 C12 H12 118.9
C11 C12 H12 118.9
C12 C13 C8 119.9(2)
C12 C13 H13 120.1
C8 C13 H13 120.1
C11 C14 H14A 109.5
C11 C14 H14B 109.5
H14A C14 H14B 109.5
C11 C14 H14C 109.5
H14A C14 H14C 109.5
H14B C14 H14C 109.5

loop_
_geom_bond_atom_site_label_1
_geom_bond_atom_site_label_2
_geom_bond_distance
N1 C5 1.339(3)
N1 N2 1.339(3)
N1 H1 0.8600
N2 C3 1.333(3)
C3 C4 1.398(3)
C3 C6 1.481(3)
C4 C5 1.362(4)
C4 H4 0.9300
C5 H5 0.9300
C6 O6 1.227(3)
C6 N7 1.345(3)
N7 C8 1.417(3)
N7 H7 0.8600
C8 C9 1.384(3)
C8 C13 1.390(3)
C9 C10 1.385(4)
C9 H9 0.9300
C10 C11 1.377(4)
C10 H10 0.9300
C11 C12 1.384(3)
C11 C14 1.509(4)
C12 C13 1.379(3)
C12 H12 0.9300
C13 H13 0.9300
C14 H14A 0.9600
C14 H14B 0.9600
C14 H14C 0.9600

loop_
_geom_hbond_atom_site_label_D
_geom_hbond_atom_site_label_H
_geom_hbond_atom_site_label_A
_geom_hbond_distance_DH
_geom_hbond_distance_HA
_geom_hbond_distance_DA
_geom_hbond_angle_DHA
_geom_hbond_site_symmetry_A
N7 H7 N2 0.86 2.30 2.727(3) 110.5 .
N1 H1 O6 0.86 1.96 2.803(3) 166.9 4

loop_
_geom_torsion_atom_site_label_1
_geom_torsion_atom_site_label_2
_geom_torsion_atom_site_label_3
_geom_torsion_atom_site_label_4
_geom_torsion
C5 N1 N2 C3 0.3(3)
N1 N2 C3 C4 -0.3(3)
N1 N2 C3 C6 178.5(2)
N2 C3 C4 C5 0.1(3)
C6 C3 C4 C5 -178.6(2)
N2 N1 C5 C4 -0.3(3)
C3 C4 C5 N1 0.1(3)
N2 C3 C6 O6 -170.9(2)
C4 C3 C6 O6 7.7(4)
N2 C3 C6 N7 9.4(3)
C4 C3 C6 N7 -172.0(2)
O6 C6 N7 C8 3.0(4)
C3 C6 N7 C8 -177.4(2)
C6 N7 C8 C9 169.5(2)
C6 N7 C8 C13 -11.5(4)
C13 C8 C9 C10 0.7(4)
N7 C8 C9 C10 179.8(2)
C8 C9 C10 C11 0.2(4)
C9 C10 C11 C12 -1.0(4)
C9 C10 C11 C14 179.4(2)
C10 C11 C12 C13 0.9(4)
C14 C11 C12 C13 -179.5(2)
C11 C12 C13 C8 0.0(4)
C9 C8 C13 C12 -0.8(4)
N7 C8 C13 C12 -179.8(2)
